data_4327723
loop_
_publ_author_name
'Marilena Ferbinteanu'
'Fanica Cimpoesu'
'Mihai A. G\^ir\,tu'
'Cristian Enachescu'
'Stefania Tanase'

_publ_section_title
;
 Structure and Magnetism in Fe-Gd Based Dinuclear and Chain Systems. The
 Interplay of Weak Exchange Coupling and Zero Field Splitting Effects
;
_journal_name_full 'Inorganic Chemistry'
_journal_page_first 40
_journal_page_last 50
_journal_paper_doi 10.1021/ic1023289
_journal_volume 51
_journal_year 2012
_chemical_formula_moiety '[Fe(bpca)(miu-bpca)Gd(NO3)4]*4CH3NO2*CH3OH'
_chemical_formula_sum 'C29 H31 Fe Gd N14 O25'
_chemical_formula_weight 1188.78
_chemical_name_systematic
; 
 ? 
;
_space_group_IT_number 2
_symmetry_cell_setting triclinic
_symmetry_space_group_name_Hall '-P 1'
_symmetry_space_group_name_H-M 'P -1'
_atom_sites_solution_hydrogens geom
_atom_sites_solution_primary direct
_atom_sites_solution_secondary difmap
_audit_creation_method SHELXL-97
_cell_angle_alpha 103.315(6)
_cell_angle_beta 92.744(6)
_cell_angle_gamma 109.824(6)
_cell_formula_units_Z 2
_cell_length_a 11.164(3)
_cell_length_b 13.617(4)
_cell_length_c 15.816(5)
_cell_measurement_temperature 200(2)
_cell_volume 2180.1(11)
_computing_structure_refinement 'SHELXL-97 (Sheldrick, 1997)'
_computing_structure_solution 'SHELXS-97 (Sheldrick, 1990)'
_diffrn_ambient_temperature 200(2)
_diffrn_measured_fraction_theta_full 0.993
_diffrn_measured_fraction_theta_max 0.993
_diffrn_radiation_monochromator graphite
_diffrn_radiation_source 'fine-focus sealed tube'
_diffrn_radiation_type MoK\a
_diffrn_radiation_wavelength 0.71073
_diffrn_reflns_av_R_equivalents 0.1331
_diffrn_reflns_av_sigmaI/netI 0.1259
_diffrn_reflns_limit_h_max 12
_diffrn_reflns_limit_h_min -12
_diffrn_reflns_limit_k_max 15
_diffrn_reflns_limit_k_min -15
_diffrn_reflns_limit_l_max 17
_diffrn_reflns_limit_l_min -17
_diffrn_reflns_number 15516
_diffrn_reflns_theta_full 23.40
_diffrn_reflns_theta_max 23.40
_diffrn_reflns_theta_min 1.34
_exptl_absorpt_coefficient_mu 1.948
_exptl_crystal_colour red-orange
_exptl_crystal_density_diffrn 1.811
_exptl_crystal_description prism
_exptl_crystal_F_000 1186
_exptl_crystal_size_max 0.1
_exptl_crystal_size_mid 0.1
_exptl_crystal_size_min 0.08
_refine_diff_density_max 4.744
_refine_diff_density_min -1.543
_refine_diff_density_rms 0.174
_refine_ls_extinction_method none
_refine_ls_goodness_of_fit_ref 1.023
_refine_ls_hydrogen_treatment mixed
_refine_ls_matrix_type full
_refine_ls_number_parameters 631
_refine_ls_number_reflns 6335
_refine_ls_number_restraints 0
_refine_ls_restrained_S_all 1.023
_refine_ls_R_factor_all 0.0726
_refine_ls_R_factor_gt 0.0594
_refine_ls_shift/su_max 0.109
_refine_ls_shift/su_mean 0.003
_refine_ls_structure_factor_coef Fsqd
_refine_ls_weighting_details 'calc w=1/[\s^2^(Fo^2^)+(0.0715P)^2^+0.0000P] where P=(Fo^2^+2Fc^2^)/3'
_refine_ls_weighting_scheme calc
_refine_ls_wR_factor_gt 0.1456
_refine_ls_wR_factor_ref 0.1528
_reflns_number_gt 5167
_reflns_number_total 6335
_reflns_threshold_expression >2sigma(I)
_cod_data_source_file ic1023289_si_002_2.cif
_cod_data_source_block fmFeGd2
_cod_database_code 4327723

loop_
_symmetry_equiv_pos_as_xyz
'x, y, z'
'-x, -y, -z'

loop_
_atom_site_label
_atom_site_type_symbol
_atom_site_fract_x
_atom_site_fract_y
_atom_site_fract_z
_atom_site_U_iso_or_equiv
_atom_site_adp_type
_atom_site_occupancy
_atom_site_symmetry_multiplicity
_atom_site_calc_flag
_atom_site_refinement_flags
Gd1 Gd 0.13068(4) -0.12677(3) 0.18266(3) 0.02469(18) Uani 1 1 d .
Fe1 Fe 0.11660(9) 0.28767(9) 0.36330(7) 0.0189(3) Uani 1 1 d .
O1 O 0.2462(5) 0.0662(5) 0.2190(4) 0.0309(13) Uani 1 1 d .
O2 O -0.0188(5) -0.0244(5) 0.2176(4) 0.0314(14) Uani 1 1 d .
O3 O 0.1510(5) 0.5066(5) 0.5887(4) 0.0365(15) Uani 1 1 d .
O4 O 0.1466(6) 0.5956(5) 0.4432(4) 0.0406(15) Uani 1 1 d .
N1 N 0.3016(6) 0.3299(5) 0.3523(4) 0.0230(15) Uani 1 1 d .
N2 N 0.1139(5) 0.1532(5) 0.2870(4) 0.0187(14) Uani 1 1 d .
N3 N -0.0693(5) 0.2050(5) 0.3446(4) 0.0206(14) Uani 1 1 d .
N4 N 0.1385(5) 0.2466(5) 0.4738(4) 0.0210(14) Uani 1 1 d .
N5 N 0.1239(6) 0.4183(5) 0.4406(4) 0.0225(15) Uani 1 1 d .
N6 N 0.0961(6) 0.3610(5) 0.2729(4) 0.0221(15) Uani 1 1 d .
C1 C 0.3936(7) 0.4270(7) 0.3863(5) 0.0276(19) Uani 1 1 d .
H1 H 0.3717 0.4831 0.4220 0.033 Uiso 1 1 calc R
C2 C 0.5189(8) 0.4479(8) 0.3709(6) 0.035(2) Uani 1 1 d .
H2 H 0.5820 0.5179 0.3950 0.042 Uiso 1 1 calc R
C3 C 0.5527(8) 0.3677(8) 0.3207(6) 0.035(2) Uani 1 1 d .
H3 H 0.6397 0.3811 0.3117 0.042 Uiso 1 1 calc R
C4 C 0.4602(7) 0.2678(7) 0.2835(5) 0.029(2) Uani 1 1 d .
H4 H 0.4816 0.2119 0.2470 0.035 Uiso 1 1 calc R
C5 C 0.3362(7) 0.2503(7) 0.3001(5) 0.0228(18) Uani 1 1 d .
C6 C 0.2290(7) 0.1462(7) 0.2635(5) 0.0217(18) Uani 1 1 d .
C7 C -0.0024(7) 0.0671(7) 0.2595(5) 0.0245(19) Uani 1 1 d .
C8 C -0.1078(7) 0.1011(6) 0.2935(5) 0.0229(18) Uani 1 1 d .
C9 C -0.2352(7) 0.0348(8) 0.2743(6) 0.032(2) Uani 1 1 d .
H5 H -0.2596 -0.0369 0.2381 0.039 Uiso 1 1 calc R
C10 C -0.3264(8) 0.0727(8) 0.3077(6) 0.037(2) Uani 1 1 d .
H6 H -0.4147 0.0276 0.2962 0.044 Uiso 1 1 calc R
C11 C -0.2872(8) 0.1786(8) 0.3588(6) 0.037(2) Uani 1 1 d .
H7 H -0.3492 0.2072 0.3814 0.044 Uiso 1 1 calc R
C12 C -0.1592(7) 0.2420(7) 0.3766(5) 0.0263(19) Uani 1 1 d .
H8 H -0.1337 0.3139 0.4126 0.032 Uiso 1 1 calc R
C13 C 0.1453(7) 0.1538(7) 0.4828(5) 0.0274(19) Uani 1 1 d .
H9 H 0.1371 0.0975 0.4320 0.033 Uiso 1 1 calc R
C14 C 0.1642(8) 0.1375(8) 0.5659(5) 0.032(2) Uani 1 1 d .
H10 H 0.1708 0.0714 0.5713 0.038 Uiso 1 1 calc R
C15 C 0.1731(8) 0.2181(8) 0.6402(6) 0.039(2) Uani 1 1 d .
H11 H 0.1854 0.2078 0.6970 0.046 Uiso 1 1 calc R
C16 C 0.1638(8) 0.3145(8) 0.6307(6) 0.035(2) Uani 1 1 d .
H12 H 0.1686 0.3709 0.6806 0.042 Uiso 1 1 calc R
C17 C 0.1474(7) 0.3263(7) 0.5463(5) 0.0249(19) Uani 1 1 d .
C18 C 0.1397(7) 0.4281(7) 0.5294(5) 0.0219(18) Uani 1 1 d .
C19 C 0.1264(7) 0.5027(7) 0.4039(6) 0.0281(19) Uani 1 1 d .
C20 C 0.1046(7) 0.4637(7) 0.3055(6) 0.0278(19) Uani 1 1 d .
C21 C 0.0931(8) 0.5273(8) 0.2519(6) 0.039(2) Uani 1 1 d .
H13 H 0.0962 0.5987 0.2767 0.047 Uiso 1 1 calc R
C22 C 0.0774(9) 0.4877(9) 0.1632(6) 0.043(2) Uani 1 1 d .
H14 H 0.0723 0.5315 0.1253 0.051 Uiso 1 1 calc R
C23 C 0.0692(8) 0.3837(8) 0.1303(6) 0.039(2) Uani 1 1 d .
H15 H 0.0574 0.3544 0.0686 0.047 Uiso 1 1 calc R
C24 C 0.0779(8) 0.3194(7) 0.1858(5) 0.032(2) Uani 1 1 d .
H16 H 0.0709 0.2466 0.1620 0.038 Uiso 1 1 calc R
N7 N 0.1276(7) -0.0985(6) 0.0062(5) 0.0360(18) Uani 1 1 d .
O5 O 0.0263(6) -0.1196(6) 0.0432(4) 0.0459(17) Uani 1 1 d .
O6 O 0.1266(7) -0.0903(6) -0.0684(5) 0.0561(19) Uani 1 1 d .
O7 O 0.2277(6) -0.0929(6) 0.0504(4) 0.0466(17) Uani 1 1 d .
N8 N -0.0940(7) -0.3215(6) 0.1087(5) 0.0367(18) Uani 1 1 d .
O8 O -0.0984(6) -0.2445(5) 0.1684(4) 0.0373(15) Uani 1 1 d .
O9 O -0.1896(7) -0.3948(7) 0.0645(5) 0.071(2) Uani 1 1 d .
O10 O 0.0174(6) -0.3159(5) 0.0900(4) 0.0370(14) Uani 1 1 d .
N9 N 0.3700(7) -0.1679(7) 0.1966(5) 0.0373(18) Uani 1 1 d .
O11 O 0.3599(5) -0.0807(5) 0.2379(4) 0.0436(17) Uani 1 1 d .
O12 O 0.2723(6) -0.2388(6) 0.1477(4) 0.0442(16) Uani 1 1 d .
O13 O 0.4733(6) -0.1831(6) 0.2014(5) 0.0559(19) Uani 1 1 d .
N10 N 0.1388(7) -0.1397(6) 0.3651(5) 0.0350(18) Uani 1 1 d .
O14 O 0.1333(6) -0.2198(5) 0.3025(4) 0.0427(16) Uani 1 1 d .
O15 O 0.1486(6) -0.1408(6) 0.4409(4) 0.0499(18) Uani 1 1 d .
O16 O 0.1330(6) -0.0582(5) 0.3408(4) 0.0410(15) Uani 1 1 d .
N11 N 0.4908(9) 0.2114(11) 0.5164(7) 0.062(3) Uani 1 1 d .
O17 O 0.4302(9) 0.1307(11) 0.4613(7) 0.104(4) Uani 1 1 d .
O18 O 0.4845(9) 0.2944(10) 0.5121(7) 0.095(3) Uani 1 1 d .
C25 C 0.5742(12) 0.2060(13) 0.5893(8) 0.082(4) Uani 1 1 d .
H17 H 0.6163 0.2785 0.6290 0.123 Uiso 1 1 calc R
H18 H 0.6396 0.1785 0.5657 0.123 Uiso 1 1 calc R
H19 H 0.5220 0.1574 0.6216 0.123 Uiso 1 1 calc R
N12 N 0.5254(12) 0.4167(11) 0.7900(9) 0.086(4) Uani 1 1 d .
O19 O 0.6222(11) 0.4557(12) 0.7611(8) 0.131(5) Uani 1 1 d .
O20 O 0.4274(11) 0.3621(12) 0.7491(10) 0.156(6) Uani 1 1 d .
C26 C 0.524(2) 0.4358(14) 0.8859(10) 0.125(7) Uani 1 1 d .
H20 H 0.6114 0.4795 0.9163 0.187 Uiso 1 1 calc R
H21 H 0.4950 0.3663 0.9009 0.187 Uiso 1 1 calc R
H22 H 0.4661 0.4743 0.9039 0.187 Uiso 1 1 calc R
N13 N 0.2534(11) 0.6373(11) 0.8533(8) 0.081(3) Uani 1 1 d .
O21 O 0.2439(13) 0.5428(11) 0.8157(7) 0.120(4) Uani 1 1 d .
O22 O 0.2484(13) 0.7010(12) 0.8160(8) 0.133(5) Uani 1 1 d .
C27 C 0.2617(13) 0.6632(11) 0.9509(7) 0.073(4) Uani 1 1 d .
H23 H 0.2678 0.6020 0.9711 0.109 Uiso 1 1 calc R
H24 H 0.1847 0.6769 0.9685 0.109 Uiso 1 1 calc R
H25 H 0.3381 0.7277 0.9770 0.109 Uiso 1 1 calc R
N14 N 0.6720(14) 0.7633(13) 0.9582(8) 0.090(4) Uani 1 1 d .
O23 O 0.7364(15) 0.7861(19) 0.9052(8) 0.221(11) Uani 1 1 d .
O24 O 0.5584(16) 0.6926(15) 0.9499(11) 0.177(7) Uani 1 1 d .
C28 C 0.7087(13) 0.8240(12) 1.0457(9) 0.083(4) Uani 1 1 d .
H26 H 0.6479 0.7892 1.0820 0.125 Uiso 1 1 calc R
H27 H 0.7087 0.8971 1.0505 0.125 Uiso 1 1 calc R
H28 H 0.7951 0.8284 1.0659 0.125 Uiso 1 1 calc R
O27 O 0.4956(19) 0.927(3) 0.9424(18) 0.147(17) Uani 0.50 1 d P
C29 C 0.4790(19) 1.000(2) 0.9402(16) 0.168(16) Uani 1 1 d .
H29 H 0.4577 0.9988 0.8790 0.252 Uiso 1 1 calc R
H30 H 0.5568 1.0629 0.9671 0.252 Uiso 1 1 calc R
H31 H 0.4075 1.0047 0.9725 0.252 Uiso 1 1 calc R

loop_
_atom_site_aniso_label
_atom_site_aniso_U_11
_atom_site_aniso_U_22
_atom_site_aniso_U_33
_atom_site_aniso_U_23
_atom_site_aniso_U_13
_atom_site_aniso_U_12
Gd1 0.0261(3) 0.0183(3) 0.0296(3) -0.00184(19) 0.00657(16) 0.01283(18)
Fe1 0.0191(6) 0.0149(6) 0.0227(6) -0.0009(5) 0.0054(4) 0.0096(5)
O1 0.032(3) 0.018(3) 0.041(3) -0.003(3) 0.014(3) 0.014(3)
O2 0.026(3) 0.017(4) 0.042(4) -0.011(3) 0.000(2) 0.010(2)
O3 0.041(4) 0.029(4) 0.033(3) -0.007(3) 0.007(3) 0.015(3)
O4 0.059(4) 0.018(4) 0.045(4) 0.001(3) 0.009(3) 0.018(3)
N1 0.024(3) 0.022(4) 0.026(4) 0.006(3) 0.009(3) 0.011(3)
N2 0.018(3) 0.013(4) 0.024(3) -0.002(3) 0.004(3) 0.008(3)
N3 0.019(3) 0.024(4) 0.021(3) 0.001(3) 0.005(3) 0.012(3)
N4 0.021(3) 0.021(4) 0.021(4) 0.003(3) 0.006(3) 0.010(3)
N5 0.022(3) 0.015(4) 0.030(4) -0.001(3) 0.007(3) 0.010(3)
N6 0.021(3) 0.020(4) 0.027(4) 0.001(3) 0.003(3) 0.013(3)
C1 0.027(5) 0.021(5) 0.029(5) 0.000(4) 0.003(3) 0.006(4)
C2 0.030(5) 0.026(5) 0.043(5) 0.003(4) 0.001(4) 0.008(4)
C3 0.025(5) 0.047(7) 0.038(5) 0.014(5) 0.010(4) 0.016(4)
C4 0.025(4) 0.033(6) 0.034(5) 0.006(4) 0.010(4) 0.017(4)
C5 0.025(4) 0.022(5) 0.025(4) 0.004(4) 0.003(3) 0.014(4)
C6 0.024(4) 0.021(5) 0.026(4) 0.005(4) 0.014(3) 0.014(4)
C7 0.025(4) 0.031(6) 0.025(4) 0.008(4) 0.006(3) 0.018(4)
C8 0.033(5) 0.012(5) 0.025(4) 0.000(4) 0.003(3) 0.013(4)
C9 0.022(4) 0.028(5) 0.041(5) 0.001(4) 0.003(4) 0.008(4)
C10 0.020(4) 0.046(7) 0.044(6) 0.006(5) 0.007(4) 0.015(4)
C11 0.020(4) 0.040(6) 0.046(6) -0.010(5) -0.004(4) 0.020(4)
C12 0.028(5) 0.022(5) 0.026(4) -0.005(4) 0.001(3) 0.014(4)
C13 0.032(5) 0.021(5) 0.029(5) 0.002(4) 0.007(4) 0.012(4)
C14 0.038(5) 0.034(6) 0.029(5) 0.013(4) 0.011(4) 0.015(4)
C15 0.038(5) 0.053(7) 0.030(5) 0.019(5) 0.015(4) 0.017(5)
C16 0.033(5) 0.039(6) 0.026(5) 0.000(4) 0.012(4) 0.007(4)
C17 0.017(4) 0.028(5) 0.027(5) 0.001(4) 0.008(3) 0.009(3)
C18 0.016(4) 0.020(5) 0.025(5) -0.007(4) 0.006(3) 0.009(3)
C19 0.023(4) 0.016(5) 0.040(5) -0.007(4) 0.005(4) 0.009(3)
C20 0.024(4) 0.021(5) 0.041(5) 0.003(4) 0.009(4) 0.015(4)
C21 0.044(5) 0.026(6) 0.053(6) 0.012(5) 0.009(4) 0.017(4)
C22 0.051(6) 0.047(7) 0.044(6) 0.024(5) 0.012(5) 0.026(5)
C23 0.045(6) 0.044(7) 0.034(5) 0.011(5) 0.004(4) 0.023(5)
C24 0.038(5) 0.027(5) 0.031(5) 0.002(4) 0.003(4) 0.015(4)
N7 0.052(5) 0.021(4) 0.032(5) 0.001(4) 0.005(4) 0.014(4)
O5 0.039(4) 0.058(5) 0.056(4) 0.033(4) 0.018(3) 0.024(3)
O6 0.069(5) 0.053(5) 0.041(4) 0.013(4) 0.012(3) 0.014(4)
O7 0.036(4) 0.063(5) 0.038(4) 0.004(4) 0.011(3) 0.019(3)
N8 0.032(4) 0.027(5) 0.040(5) 0.003(4) 0.006(4) 0.001(4)
O8 0.047(4) 0.020(4) 0.039(4) -0.003(3) 0.018(3) 0.010(3)
O9 0.047(4) 0.047(5) 0.083(6) -0.013(4) 0.017(4) -0.010(4)
O10 0.039(4) 0.025(4) 0.041(4) -0.002(3) 0.003(3) 0.011(3)
N9 0.036(5) 0.039(5) 0.043(5) 0.006(4) 0.012(4) 0.024(4)
O11 0.029(3) 0.034(4) 0.058(4) -0.016(3) -0.001(3) 0.019(3)
O12 0.037(4) 0.037(4) 0.056(4) -0.007(3) 0.000(3) 0.025(3)
O13 0.036(4) 0.049(5) 0.087(6) 0.009(4) 0.007(3) 0.027(3)
N10 0.041(4) 0.031(5) 0.033(5) 0.001(4) 0.004(3) 0.018(4)
O14 0.068(4) 0.024(4) 0.039(4) 0.005(3) 0.009(3) 0.022(3)
O15 0.064(5) 0.059(5) 0.033(4) 0.013(4) 0.004(3) 0.029(4)
O16 0.065(4) 0.029(4) 0.038(4) 0.006(3) 0.016(3) 0.029(3)
N11 0.050(6) 0.085(9) 0.068(7) 0.032(7) 0.020(5) 0.037(6)
O17 0.069(6) 0.119(11) 0.104(8) 0.002(8) -0.002(6) 0.031(6)
O18 0.105(8) 0.107(10) 0.093(7) 0.050(7) 0.009(5) 0.046(7)
C25 0.082(9) 0.101(13) 0.075(9) 0.025(9) 0.001(7) 0.047(8)
N12 0.061(7) 0.103(11) 0.118(10) 0.050(9) 0.016(7) 0.045(7)
O19 0.080(7) 0.212(16) 0.129(10) 0.102(11) 0.025(7) 0.049(8)
O20 0.073(8) 0.167(14) 0.200(15) 0.051(11) -0.050(8) 0.017(8)
C26 0.26(2) 0.073(12) 0.074(10) 0.028(9) 0.058(12) 0.084(14)
N13 0.095(8) 0.076(9) 0.087(9) 0.028(8) 0.051(7) 0.041(7)
O21 0.190(12) 0.086(9) 0.086(8) 0.007(7) 0.048(7) 0.060(9)
O22 0.200(13) 0.158(13) 0.125(10) 0.088(10) 0.100(9) 0.127(11)
C27 0.101(10) 0.082(10) 0.040(7) -0.004(6) 0.012(6) 0.052(8)
N14 0.112(11) 0.120(12) 0.073(9) 0.034(9) 0.022(8) 0.079(10)
O23 0.180(14) 0.51(4) 0.074(8) 0.111(14) 0.065(9) 0.227(19)
O24 0.132(12) 0.151(16) 0.188(16) 0.006(12) 0.007(11) 0.005(11)
C28 0.093(10) 0.083(11) 0.088(11) 0.021(9) 0.008(8) 0.052(9)
O27 0.020(10) 0.30(5) 0.101(18) 0.14(3) 0.004(10) -0.016(17)
C29 0.036(10) 0.17(3) 0.21(3) -0.09(2) 0.048(15) 0.016(12)

loop_
_atom_type_symbol
_atom_type_description
_atom_type_scat_dispersion_real
_atom_type_scat_dispersion_imag
_atom_type_scat_source
C C 0.0033 0.0016 'International Tables Vol C Tables 4.2.6.8 and 6.1.1.4'
H H 0.0000 0.0000 'International Tables Vol C Tables 4.2.6.8 and 6.1.1.4'
N N 0.0061 0.0033 'International Tables Vol C Tables 4.2.6.8 and 6.1.1.4'
O O 0.0106 0.0060 'International Tables Vol C Tables 4.2.6.8 and 6.1.1.4'
Fe Fe 0.3463 0.8444 'International Tables Vol C Tables 4.2.6.8 and 6.1.1.4'
Gd Gd -0.1653 3.9035 'International Tables Vol C Tables 4.2.6.8 and 6.1.1.4'

loop_
_geom_angle_atom_site_label_1
_geom_angle_atom_site_label_2
_geom_angle_atom_site_label_3
_geom_angle
_geom_angle_site_symmetry_1
_geom_angle_site_symmetry_3
O1 Gd1 O16 73.3(2) . .
O1 Gd1 O7 75.0(2) . .
O16 Gd1 O7 146.7(2) . .
O1 Gd1 O11 68.86(19) . .
O16 Gd1 O11 79.0(2) . .
O7 Gd1 O11 80.4(2) . .
O1 Gd1 O5 90.3(2) . .
O16 Gd1 O5 138.0(2) . .
O7 Gd1 O5 51.37(19) . .
O11 Gd1 O5 131.3(2) . .
O1 Gd1 O8 134.85(19) . .
O16 Gd1 O8 90.2(2) . .
O7 Gd1 O8 119.8(2) . .
O11 Gd1 O8 149.9(2) . .
O5 Gd1 O8 74.2(2) . .
O1 Gd1 O10 158.86(19) . .
O16 Gd1 O10 127.4(2) . .
O7 Gd1 O10 85.2(2) . .
O11 Gd1 O10 115.45(19) . .
O5 Gd1 O10 71.3(2) . .
O8 Gd1 O10 51.02(19) . .
O1 Gd1 O14 117.2(2) . .
O16 Gd1 O14 51.1(2) . .
O7 Gd1 O14 143.1(2) . .
O11 Gd1 O14 73.5(2) . .
O5 Gd1 O14 150.2(2) . .
O8 Gd1 O14 77.9(2) . .
O10 Gd1 O14 83.2(2) . .
O1 Gd1 O2 68.80(18) . .
O16 Gd1 O2 66.81(19) . .
O7 Gd1 O2 110.3(2) . .
O11 Gd1 O2 131.33(19) . .
O5 Gd1 O2 71.2(2) . .
O8 Gd1 O2 66.07(19) . .
O10 Gd1 O2 112.75(19) . .
O14 Gd1 O2 106.5(2) . .
O1 Gd1 O12 114.1(2) . .
O16 Gd1 O12 113.1(2) . .
O7 Gd1 O12 71.5(2) . .
O11 Gd1 O12 50.8(2) . .
O5 Gd1 O12 109.0(2) . .
O8 Gd1 O12 111.1(2) . .
O10 Gd1 O12 64.8(2) . .
O14 Gd1 O12 71.9(2) . .
O2 Gd1 O12 177.1(2) . .
O1 Gd1 N7 81.5(2) . .
O16 Gd1 N7 150.8(2) . .
O7 Gd1 N7 25.49(19) . .
O11 Gd1 N7 105.6(2) . .
O5 Gd1 N7 25.88(19) . .
O8 Gd1 N7 97.5(2) . .
O10 Gd1 N7 77.4(2) . .
O14 Gd1 N7 158.0(2) . .
O2 Gd1 N7 90.7(2) . .
O12 Gd1 N7 90.3(2) . .
O1 Gd1 N8 153.3(2) . .
O16 Gd1 N8 111.1(2) . .
O7 Gd1 N8 101.8(2) . .
O11 Gd1 N8 137.5(2) . .
O5 Gd1 N8 68.7(2) . .
O8 Gd1 N8 25.4(2) . .
O10 Gd1 N8 25.8(2) . .
O14 Gd1 N8 81.7(2) . .
O2 Gd1 N8 88.3(2) . .
O12 Gd1 N8 89.0(2) . .
N7 Gd1 N8 85.3(2) . .
N5 Fe1 N2 177.8(3) . .
N5 Fe1 N3 100.7(3) . .
N2 Fe1 N3 80.6(2) . .
N5 Fe1 N6 83.1(3) . .
N2 Fe1 N6 98.6(3) . .
N3 Fe1 N6 90.8(2) . .
N5 Fe1 N1 97.6(3) . .
N2 Fe1 N1 81.2(3) . .
N3 Fe1 N1 161.5(3) . .
N6 Fe1 N1 89.0(2) . .
N5 Fe1 N4 83.1(3) . .
N2 Fe1 N4 95.2(3) . .
N3 Fe1 N4 91.5(2) . .
N6 Fe1 N4 166.2(3) . .
N1 Fe1 N4 92.9(2) . .
C6 O1 Gd1 135.0(5) . .
C7 O2 Gd1 133.1(5) . .
C1 N1 C5 117.7(7) . .
C1 N1 Fe1 127.2(6) . .
C5 N1 Fe1 115.0(5) . .
C6 N2 C7 122.5(7) . .
C6 N2 Fe1 118.4(5) . .
C7 N2 Fe1 119.1(5) . .
C12 N3 C8 118.3(6) . .
C12 N3 Fe1 125.8(6) . .
C8 N3 Fe1 115.9(5) . .
C13 N4 C17 119.5(7) . .
C13 N4 Fe1 127.7(6) . .
C17 N4 Fe1 112.7(5) . .
C18 N5 C19 124.2(7) . .
C18 N5 Fe1 118.3(5) . .
C19 N5 Fe1 117.2(5) . .
C24 N6 C20 119.4(7) . .
C24 N6 Fe1 126.7(6) . .
C20 N6 Fe1 113.8(5) . .
N1 C1 C2 121.8(8) . .
C3 C2 C1 120.0(8) . .
C2 C3 C4 119.7(8) . .
C5 C4 C3 118.5(8) . .
C4 C5 N1 122.2(7) . .
C4 C5 C6 123.2(7) . .
N1 C5 C6 114.6(6) . .
O1 C6 N2 127.3(7) . .
O1 C6 C5 121.9(7) . .
N2 C6 C5 110.8(7) . .
O2 C7 N2 127.1(7) . .
O2 C7 C8 123.4(7) . .
N2 C7 C8 109.4(7) . .
N3 C8 C9 121.9(7) . .
N3 C8 C7 114.9(7) . .
C9 C8 C7 123.2(8) . .
C10 C9 C8 119.6(9) . .
C9 C10 C11 118.5(8) . .
C12 C11 C10 120.1(7) . .
N3 C12 C11 121.6(8) . .
N4 C13 C14 121.2(8) . .
C15 C14 C13 119.7(8) . .
C14 C15 C16 119.1(8) . .
C17 C16 C15 118.3(8) . .
N4 C17 C16 122.2(8) . .
N4 C17 C18 115.6(7) . .
C16 C17 C18 122.3(8) . .
O3 C18 N5 127.7(8) . .
O3 C18 C17 121.9(7) . .
N5 C18 C17 110.3(7) . .
O4 C19 N5 126.6(8) . .
O4 C19 C20 123.2(8) . .
N5 C19 C20 110.2(7) . .
N6 C20 C21 121.8(8) . .
N6 C20 C19 115.1(7) . .
C21 C20 C19 123.1(8) . .
C22 C21 C20 119.9(9) . .
C21 C22 C23 118.2(8) . .
C22 C23 C24 121.1(9) . .
N6 C24 C23 119.6(8) . .
O6 N7 O7 121.8(8) . .
O6 N7 O5 122.4(8) . .
O7 N7 O5 115.6(7) . .
O6 N7 Gd1 177.7(6) . .
O7 N7 Gd1 57.5(4) . .
O5 N7 Gd1 58.2(4) . .
N7 O5 Gd1 95.9(5) . .
N7 O7 Gd1 97.1(5) . .
O9 N8 O8 123.9(8) . .
O9 N8 O10 119.8(8) . .
O8 N8 O10 116.1(7) . .
O9 N8 Gd1 167.7(7) . .
O8 N8 Gd1 57.9(4) . .
O10 N8 Gd1 58.8(4) . .
N8 O8 Gd1 96.8(4) . .
N8 O10 Gd1 95.3(5) . .
O13 N9 O12 120.4(8) . .
O13 N9 O11 121.8(8) . .
O12 N9 O11 117.8(7) . .
O13 N9 Gd1 178.2(6) . .
O12 N9 Gd1 60.3(4) . .
O11 N9 Gd1 57.5(4) . .
N9 O11 Gd1 97.1(5) . .
N9 O12 Gd1 94.2(5) . .
O15 N10 O14 122.9(8) . .
O15 N10 O16 122.6(8) . .
O14 N10 O16 114.5(7) . .
O15 N10 Gd1 176.5(6) . .
O14 N10 Gd1 58.6(4) . .
O16 N10 Gd1 56.0(4) . .
N10 O14 Gd1 95.7(5) . .
N10 O16 Gd1 98.5(5) . .
O18 N11 O17 119.9(13) . .
O18 N11 C25 120.5(13) . .
O17 N11 C25 119.6(13) . .
O20 N12 O19 125.6(16) . .
O20 N12 C26 113.9(15) . .
O19 N12 C26 120.5(15) . .
O22 N13 O21 123.7(14) . .
O22 N13 C27 120.4(14) . .
O21 N13 C27 115.8(12) . .
O23 N14 O24 129.9(18) . .
O23 N14 C28 120.6(18) . .
O24 N14 C28 109.1(13) . .
C29 O27 C29 77(4) . 2_677
O27 C29 O27 103(4) . 2_677
O27 C29 C29 70(3) . 2_677
O27 C29 C29 33.3(14) 2_677 2_677

loop_
_geom_bond_atom_site_label_1
_geom_bond_atom_site_label_2
_geom_bond_distance
_geom_bond_site_symmetry_2
Gd1 O1 2.416(6) .
Gd1 O16 2.456(6) .
Gd1 O7 2.467(6) .
Gd1 O11 2.480(5) .
Gd1 O5 2.482(6) .
Gd1 O8 2.482(6) .
Gd1 O10 2.501(6) .
Gd1 O14 2.514(6) .
Gd1 O2 2.519(5) .
Gd1 O12 2.542(6) .
Gd1 N7 2.904(8) .
Gd1 N8 2.910(8) .
Fe1 N5 1.886(6) .
Fe1 N2 1.936(6) .
Fe1 N3 1.966(6) .
Fe1 N6 1.968(6) .
Fe1 N1 1.976(6) .
Fe1 N4 1.981(6) .
O1 C6 1.232(9) .
O2 C7 1.216(10) .
O3 C18 1.213(9) .
O4 C19 1.213(10) .
N1 C1 1.338(11) .
N1 C5 1.381(10) .
N2 C6 1.383(9) .
N2 C7 1.389(10) .
N3 C12 1.338(9) .
N3 C8 1.366(10) .
N4 C13 1.331(10) .
N4 C17 1.359(10) .
N5 C18 1.377(10) .
N5 C19 1.395(10) .
N6 C24 1.339(10) .
N6 C20 1.343(10) .
C1 C2 1.376(11) .
C2 C3 1.368(13) .
C3 C4 1.373(13) .
C4 C5 1.372(10) .
C5 C6 1.478(11) .
C7 C8 1.486(11) .
C8 C9 1.375(11) .
C9 C10 1.364(12) .
C10 C11 1.388(13) .
C11 C12 1.371(12) .
C13 C14 1.401(11) .
C14 C15 1.384(13) .
C15 C16 1.393(13) .
C16 C17 1.391(11) .
C17 C18 1.500(12) .
C19 C20 1.502(12) .
C20 C21 1.373(12) .
C21 C22 1.361(13) .
C22 C23 1.361(14) .
C23 C24 1.397(12) .
N7 O6 1.210(9) .
N7 O7 1.259(9) .
N7 O5 1.274(9) .
N8 O9 1.228(10) .
N8 O8 1.255(10) .
N8 O10 1.274(9) .
N9 O13 1.241(9) .
N9 O12 1.258(10) .
N9 O11 1.261(9) .
N10 O15 1.202(9) .
N10 O14 1.275(10) .
N10 O16 1.276(9) .
N11 O18 1.174(14) .
N11 O17 1.193(14) .
N11 C25 1.478(15) .
N12 O20 1.152(15) .
N12 O19 1.195(14) .
N12 C26 1.479(18) .
N13 O22 1.170(14) .
N13 O21 1.252(15) .
N13 C27 1.492(15) .
N14 O23 1.158(16) .
N14 O24 1.285(18) .
N14 C28 1.398(18) .
O27 C29 1.08(4) .
O27 C29 1.85(3) 2_677
C29 O27 1.85(3) 2_677
C29 C29 1.93(6) 2_677
